data_7033172
loop_
_publ_author_name
'Prakash, Om'
'Joshi, Hemant'
'Kumar, Umesh'
'Sharma, Alpesh K.'
'Singh, Ajai K.'

_publ_section_title
;
 Acridine based (S,N,S) pincer ligand: designing silver(I) complexes for
 the efficient activation of A&#x00B3; (aldehyde, alkyne and amine)
 coupling.
;
_journal_issue 4
_journal_name_full 'Dalton transactions (Cambridge, England : 2003)'
_journal_page_first 1962
_journal_page_last 1968
_journal_paper_doi 10.1039/c4dt02813a
_journal_volume 44
_journal_year 2015
_chemical_formula_moiety '2(C27 H21 Ag N2 O3 S2), C2 H3 N'
_chemical_formula_sum 'C28 H22.5 Ag N2.5 O3 S2'
_chemical_formula_weight 613.99
_chemical_name_systematic
; 
 ? 
;
_space_group_IT_number 4
_symmetry_cell_setting monoclinic
_symmetry_space_group_name_Hall 'P 2yb'
_symmetry_space_group_name_H-M 'P 1 21 1'
_atom_sites_solution_hydrogens geom
_atom_sites_solution_primary direct
_atom_sites_solution_secondary difmap
_audit_creation_method SHELXL-97
_cell_angle_alpha 90.00
_cell_angle_beta 93.979(4)
_cell_angle_gamma 90.00
_cell_formula_units_Z 4
_cell_length_a 8.4602(17)
_cell_length_b 18.321(4)
_cell_length_c 16.881(4)
_cell_measurement_reflns_used 5706
_cell_measurement_temperature 298(2)
_cell_measurement_theta_max 22.09
_cell_measurement_theta_min 2.22
_cell_volume 2610.2(10)
_computing_cell_refinement 'Bruker SMART'
_computing_data_collection 'Bruker SMART'
_computing_data_reduction 'Bruker SAINT'
_computing_molecular_graphics 'Bruker SHELXTL'
_computing_publication_material 'Bruker SHELXTL'
_computing_structure_refinement 'SHELXL-97 (Sheldrick, 1997)'
_computing_structure_solution 'SHELXS-97 (Sheldrick, 1990)'
_diffrn_ambient_temperature 298(2)
_diffrn_measured_fraction_theta_full 1.000
_diffrn_measured_fraction_theta_max 1.000
_diffrn_measurement_device_type 'CCD area detector'
_diffrn_measurement_method 'phi and omega scans'
_diffrn_radiation_monochromator graphite
_diffrn_radiation_source 'fine-focus sealed tube'
_diffrn_radiation_type MoK\a
_diffrn_radiation_wavelength 0.71073
_diffrn_reflns_av_R_equivalents 0.0535
_diffrn_reflns_av_sigmaI/netI 0.0613
_diffrn_reflns_limit_h_max 10
_diffrn_reflns_limit_h_min -10
_diffrn_reflns_limit_k_max 21
_diffrn_reflns_limit_k_min -21
_diffrn_reflns_limit_l_max 20
_diffrn_reflns_limit_l_min -20
_diffrn_reflns_number 25052
_diffrn_reflns_theta_full 25.00
_diffrn_reflns_theta_max 25.00
_diffrn_reflns_theta_min 1.21
_exptl_absorpt_coefficient_mu 0.966
_exptl_absorpt_correction_T_max 0.894
_exptl_absorpt_correction_T_min 0.828
_exptl_absorpt_correction_type multi-scan
_exptl_absorpt_process_details '(SADABS; Sheldrick, 1996)'
_exptl_crystal_colour white
_exptl_crystal_density_diffrn 1.562
_exptl_crystal_density_meas 1.562
_exptl_crystal_density_method 'not measured'
_exptl_crystal_description block
_exptl_crystal_F_000 1244.0
_exptl_crystal_size_max 0.40
_exptl_crystal_size_mid 0.16
_exptl_crystal_size_min 0.12
_refine_diff_density_max 0.730
_refine_diff_density_min -0.257
_refine_diff_density_rms 0.061
_refine_ls_abs_structure_details 'Flack H D (1983), Acta Cryst. A39, 876-881'
_refine_ls_abs_structure_Flack -0.03(2)
_refine_ls_extinction_method none
_refine_ls_goodness_of_fit_ref 1.001
_refine_ls_hydrogen_treatment constr
_refine_ls_matrix_type full
_refine_ls_number_parameters 659
_refine_ls_number_reflns 9168
_refine_ls_number_restraints 1
_refine_ls_restrained_S_all 1.001
_refine_ls_R_factor_all 0.0543
_refine_ls_R_factor_gt 0.0404
_refine_ls_shift/su_max 0.001
_refine_ls_shift/su_mean 0.000
_refine_ls_structure_factor_coef Fsqd
_refine_ls_weighting_details 'calc w=1/[\s^2^(Fo^2^)+(0.0333P)^2^+0.0000P] where P=(Fo^2^+2Fc^2^)/3'
_refine_ls_weighting_scheme calc
_refine_ls_wR_factor_gt 0.0800
_refine_ls_wR_factor_ref 0.0845
_reflns_number_gt 7474
_reflns_number_total 9168
_reflns_threshold_expression >2sigma(I)
_cod_data_source_file c4dt02813a2.cif
_cod_data_source_block complex2
_cod_depositor_comments
;
The following automatic conversions were performed:

'_symmetry_cell_setting' value 'Monoclinic' changed to 'monoclinic'
according to
/usr/data/users/saulius/crontab/automatic-downloads/rss-feeds/RSC/lib/dictionaries/cif_core.dic
dictionary named 'cif_core.dic' version 2.4.2 from 2011-04-26.

Automatic conversion script
Id: cif_fix_values 2935 2014-11-11 08:27:57Z andrius 

 Adding full bibliography for 7033171--7033172.cif.
;
_cod_original_sg_symbol_H-M P21
_cod_database_code 7033172

loop_
_symmetry_equiv_pos_as_xyz
'x, y, z'
'-x, y+1/2, -z'

loop_
_atom_site_label
_atom_site_type_symbol
_atom_site_fract_x
_atom_site_fract_y
_atom_site_fract_z
_atom_site_U_iso_or_equiv
_atom_site_adp_type
_atom_site_occupancy
_atom_site_symmetry_multiplicity
_atom_site_calc_flag
_atom_site_refinement_flags
Ag1 Ag 0.22372(5) 0.381070(19) 0.83273(2) 0.05360(12) Uani 1 1 d .
Ag2 Ag 0.43469(5) 0.61898(2) 0.63219(2) 0.05568(12) Uani 1 1 d .
C1 C 0.1892(6) 0.2145(3) 0.7231(3) 0.0540(14) Uani 1 1 d .
C2 C 0.1244(7) 0.1889(3) 0.7905(4) 0.0696(16) Uani 1 1 d .
H2 H 0.0972 0.2211 0.8299 0.084 Uiso 1 1 calc R
C3 C 0.1003(8) 0.1143(4) 0.7986(4) 0.0850(19) Uani 1 1 d .
H3 H 0.0554 0.0966 0.8435 0.102 Uiso 1 1 calc R
C4 C 0.1420(10) 0.0672(4) 0.7415(6) 0.109(3) Uani 1 1 d .
H4 H 0.1265 0.0174 0.7478 0.130 Uiso 1 1 calc R
C5 C 0.2070(10) 0.0930(4) 0.6744(6) 0.102(3) Uani 1 1 d .
H5 H 0.2347 0.0603 0.6355 0.122 Uiso 1 1 calc R
C6 C 0.2319(8) 0.1675(4) 0.6641(4) 0.0757(19) Uani 1 1 d .
H6 H 0.2758 0.1852 0.6189 0.091 Uiso 1 1 calc R
C7 C 0.0225(6) 0.3364(3) 0.6605(3) 0.0581(15) Uani 1 1 d .
H7A H 0.0224 0.3887 0.6511 0.070 Uiso 1 1 calc R
H7B H 0.0080 0.3125 0.6092 0.070 Uiso 1 1 calc R
C8 C -0.1140(6) 0.3182(3) 0.7071(3) 0.0525(14) Uani 1 1 d .
C9 C -0.2049(7) 0.2578(3) 0.6884(4) 0.0667(17) Uani 1 1 d .
H9 H -0.1804 0.2284 0.6461 0.080 Uiso 1 1 calc R
C10 C -0.3366(8) 0.2395(4) 0.7331(5) 0.077(2) Uani 1 1 d .
H10 H -0.3974 0.1985 0.7193 0.092 Uiso 1 1 calc R
C11 C -0.3731(7) 0.2803(4) 0.7943(4) 0.0711(18) Uani 1 1 d .
H11 H -0.4578 0.2667 0.8233 0.085 Uiso 1 1 calc R
C12 C -0.2866(6) 0.3439(3) 0.8163(4) 0.0580(16) Uani 1 1 d .
C13 C -0.1534(6) 0.3634(3) 0.7722(3) 0.0481(14) Uani 1 1 d .
C14 C -0.3226(6) 0.3893(4) 0.8778(4) 0.0614(16) Uani 1 1 d .
H14 H -0.4070 0.3774 0.9079 0.074 Uiso 1 1 calc R
C15 C -0.2366(6) 0.4517(3) 0.8959(3) 0.0575(15) Uani 1 1 d .
C16 C -0.2703(7) 0.5002(4) 0.9584(4) 0.0681(17) Uani 1 1 d .
H16 H -0.3510 0.4891 0.9911 0.082 Uiso 1 1 calc R
C17 C -0.1850(8) 0.5629(4) 0.9705(4) 0.0723(18) Uani 1 1 d .
H17 H -0.2071 0.5942 1.0116 0.087 Uiso 1 1 calc R
C18 C -0.0634(7) 0.5800(3) 0.9207(3) 0.0616(15) Uani 1 1 d .
H18 H -0.0086 0.6237 0.9288 0.074 Uiso 1 1 calc R
C19 C -0.0226(6) 0.5350(3) 0.8608(3) 0.0495(13) Uani 1 1 d .
C20 C -0.1092(6) 0.4687(3) 0.8464(3) 0.0504(13) Uani 1 1 d .
C21 C 0.1114(6) 0.5543(3) 0.8123(3) 0.0547(15) Uani 1 1 d .
H21A H 0.1243 0.6069 0.8125 0.066 Uiso 1 1 calc R
H21B H 0.0858 0.5392 0.7579 0.066 Uiso 1 1 calc R
C22 C 0.3113(6) 0.5403(3) 0.9495(3) 0.0454(12) Uani 1 1 d .
C23 C 0.2424(7) 0.5002(3) 1.0069(3) 0.0594(15) Uani 1 1 d .
H23 H 0.1916 0.4564 0.9937 0.071 Uiso 1 1 calc R
C24 C 0.2490(8) 0.5251(4) 1.0833(4) 0.0766(18) Uani 1 1 d .
H24 H 0.2034 0.4980 1.1223 0.092 Uiso 1 1 calc R
C25 C 0.3230(9) 0.5905(4) 1.1029(4) 0.093(2) Uani 1 1 d .
H25 H 0.3245 0.6077 1.1548 0.112 Uiso 1 1 calc R
C26 C 0.3940(9) 0.6299(4) 1.0466(4) 0.089(2) Uani 1 1 d .
H26 H 0.4455 0.6735 1.0600 0.107 Uiso 1 1 calc R
C27 C 0.3882(7) 0.6044(3) 0.9703(4) 0.0631(15) Uani 1 1 d .
H27 H 0.4370 0.6308 0.9318 0.076 Uiso 1 1 calc R
C28 C 0.3168(6) 0.4660(3) 0.5169(3) 0.0552(14) Uani 1 1 d .
C29 C 0.3175(7) 0.5191(4) 0.4591(3) 0.0645(16) Uani 1 1 d .
H29 H 0.3471 0.5667 0.4721 0.077 Uiso 1 1 calc R
C30 C 0.2734(8) 0.5002(4) 0.3813(4) 0.084(2) Uani 1 1 d .
H30 H 0.2686 0.5360 0.3421 0.101 Uiso 1 1 calc R
C31 C 0.2369(8) 0.4294(5) 0.3614(4) 0.087(2) Uani 1 1 d .
H31 H 0.2082 0.4171 0.3089 0.104 Uiso 1 1 calc R
C32 C 0.2426(7) 0.3770(5) 0.4187(4) 0.0784(18) Uani 1 1 d .
H32 H 0.2193 0.3289 0.4046 0.094 Uiso 1 1 calc R
C33 C 0.2820(6) 0.3936(4) 0.4967(4) 0.0639(16) Uani 1 1 d .
H33 H 0.2856 0.3574 0.5354 0.077 Uiso 1 1 calc R
C34 C 0.5358(6) 0.4397(3) 0.6493(3) 0.0523(14) Uani 1 1 d .
H34A H 0.5691 0.4526 0.7037 0.063 Uiso 1 1 calc R
H34B H 0.5153 0.3877 0.6477 0.063 Uiso 1 1 calc R
C35 C 0.6676(6) 0.4567(3) 0.5973(3) 0.0479(13) Uani 1 1 d .
C36 C 0.7044(6) 0.4099(3) 0.5393(3) 0.0575(15) Uani 1 1 d .
H36 H 0.6465 0.3670 0.5318 0.069 Uiso 1 1 calc R
C37 C 0.8275(7) 0.4245(4) 0.4901(4) 0.0634(16) Uani 1 1 d .
H37 H 0.8501 0.3909 0.4512 0.076 Uiso 1 1 calc R
C38 C 0.9124(7) 0.4854(3) 0.4980(3) 0.0593(15) Uani 1 1 d .
H38 H 0.9921 0.4944 0.4639 0.071 Uiso 1 1 calc R
C39 C 0.8820(6) 0.5374(3) 0.5587(3) 0.0495(13) Uani 1 1 d .
C40 C 0.7587(6) 0.5232(3) 0.6101(3) 0.0463(13) Uani 1 1 d .
C41 C 0.9694(6) 0.6010(3) 0.5726(3) 0.0520(14) Uani 1 1 d .
H41 H 1.0496 0.6125 0.5398 0.062 Uiso 1 1 calc R
C42 C 0.9392(6) 0.6472(3) 0.6341(3) 0.0481(14) Uani 1 1 d .
C43 C 0.8127(5) 0.6287(3) 0.6822(3) 0.0444(12) Uani 1 1 d .
C44 C 1.0269(6) 0.7120(3) 0.6517(4) 0.0575(15) Uani 1 1 d .
H44 H 1.1081 0.7252 0.6202 0.069 Uiso 1 1 calc R
C45 C 0.9942(6) 0.7545(3) 0.7135(4) 0.0601(15) Uani 1 1 d .
H45 H 1.0534 0.7965 0.7246 0.072 Uiso 1 1 calc R
C46 C 0.8695(6) 0.7355(3) 0.7619(4) 0.0576(15) Uani 1 1 d .
H46 H 0.8492 0.7652 0.8046 0.069 Uiso 1 1 calc R
C47 C 0.7793(6) 0.6751(3) 0.7474(3) 0.0455(12) Uani 1 1 d .
C48 C 0.6520(6) 0.6550(3) 0.8005(3) 0.0499(13) Uani 1 1 d .
H48A H 0.6755 0.6778 0.8518 0.060 Uiso 1 1 calc R
H48B H 0.6546 0.6025 0.8085 0.060 Uiso 1 1 calc R
C49 C 0.4609(6) 0.7788(3) 0.7646(3) 0.0476(13) Uani 1 1 d .
C50 C 0.4153(6) 0.8178(3) 0.6972(3) 0.0561(14) Uani 1 1 d .
H50 H 0.3878 0.7942 0.6494 0.067 Uiso 1 1 calc R
C51 C 0.4114(8) 0.8936(4) 0.7027(4) 0.0805(19) Uani 1 1 d .
H51 H 0.3818 0.9212 0.6578 0.097 Uiso 1 1 calc R
C52 C 0.4504(8) 0.9278(4) 0.7729(5) 0.083(2) Uani 1 1 d .
H52 H 0.4456 0.9785 0.7759 0.100 Uiso 1 1 calc R
C53 C 0.4960(7) 0.8886(4) 0.8380(4) 0.0796(18) Uani 1 1 d .
H53 H 0.5245 0.9124 0.8855 0.096 Uiso 1 1 calc R
C54 C 0.5006(7) 0.8138(3) 0.8349(4) 0.0647(16) Uani 1 1 d .
H54 H 0.5306 0.7870 0.8803 0.078 Uiso 1 1 calc R
C55 C 0.0917(13) 0.8559(6) 0.8943(7) 0.109(3) Uani 1 1 d .
C56 C 0.1585(10) 0.7962(6) 0.9401(5) 0.116(3) Uani 1 1 d .
H56A H 0.2565 0.8113 0.9672 0.173 Uiso 1 1 calc R
H56B H 0.1778 0.7561 0.9054 0.173 Uiso 1 1 calc R
H56C H 0.0860 0.7813 0.9782 0.173 Uiso 1 1 calc R
N1 N -0.0692(5) 0.4239(2) 0.7876(3) 0.0489(11) Uani 1 1 d .
N2 N 0.2370(7) 0.2871(3) 0.9743(3) 0.0596(13) Uani 1 1 d .
N3 N 0.7228(5) 0.5682(2) 0.6693(2) 0.0433(10) Uani 1 1 d .
N4 N 0.4761(7) 0.7132(3) 0.4982(3) 0.0618(13) Uani 1 1 d .
N5 N 0.0393(12) 0.9022(5) 0.8614(7) 0.150(4) Uani 1 1 d .
O1 O 0.1203(5) 0.3165(2) 0.9403(2) 0.0745(12) Uani 1 1 d .
O2 O 0.3691(6) 0.3038(3) 0.9521(3) 0.0944(16) Uani 1 1 d .
O3 O 0.2222(6) 0.2427(3) 1.0279(3) 0.0939(16) Uani 1 1 d .
O4 O 0.5838(6) 0.6758(3) 0.5284(3) 0.0971(16) Uani 1 1 d .
O5 O 0.3412(5) 0.7072(3) 0.5246(3) 0.0809(13) Uani 1 1 d .
O6 O 0.4979(5) 0.7538(2) 0.4425(3) 0.0837(13) Uani 1 1 d .
S1 S 0.30080(15) 0.51166(7) 0.84857(8) 0.0486(3) Uani 1 1 d .
S2 S 0.21684(16) 0.31017(7) 0.70715(8) 0.0518(3) Uani 1 1 d .
S3 S 0.35074(15) 0.48891(8) 0.61940(8) 0.0508(3) Uani 1 1 d .
S4 S 0.45089(15) 0.68118(7) 0.76359(8) 0.0488(3) Uani 1 1 d .

loop_
_atom_site_aniso_label
_atom_site_aniso_U_11
_atom_site_aniso_U_22
_atom_site_aniso_U_33
_atom_site_aniso_U_23
_atom_site_aniso_U_13
_atom_site_aniso_U_12
Ag1 0.0556(3) 0.0489(2) 0.0560(2) 0.0048(2) 0.00180(18) 0.0034(2)
Ag2 0.0538(3) 0.0574(3) 0.0552(2) 0.0031(2) -0.00091(19) 0.0022(2)
C1 0.052(3) 0.052(3) 0.058(4) -0.002(3) -0.002(3) 0.001(3)
C2 0.076(4) 0.057(4) 0.076(4) 0.002(3) 0.005(3) -0.009(3)
C3 0.100(5) 0.063(4) 0.092(5) 0.016(4) 0.002(4) -0.015(4)
C4 0.112(7) 0.058(5) 0.151(9) 0.010(6) -0.030(6) -0.001(4)
C5 0.116(7) 0.057(5) 0.132(8) -0.030(5) 0.005(6) 0.010(4)
C6 0.077(4) 0.069(4) 0.083(5) -0.009(4) 0.018(4) 0.002(3)
C7 0.057(4) 0.065(4) 0.051(3) 0.009(3) -0.005(3) 0.001(3)
C8 0.043(3) 0.057(3) 0.055(4) 0.018(3) -0.010(3) -0.002(3)
C9 0.062(4) 0.064(4) 0.072(4) 0.006(3) -0.009(3) -0.002(3)
C10 0.068(4) 0.063(4) 0.096(5) 0.021(4) -0.025(4) -0.022(3)
C11 0.053(4) 0.076(4) 0.082(5) 0.026(4) -0.011(3) -0.019(3)
C12 0.038(3) 0.064(4) 0.071(4) 0.027(3) -0.006(3) 0.004(3)
C13 0.033(3) 0.054(4) 0.056(3) 0.021(3) -0.004(2) 0.002(2)
C14 0.037(3) 0.072(4) 0.076(4) 0.026(4) 0.011(3) 0.004(3)
C15 0.039(3) 0.068(4) 0.065(4) 0.021(3) 0.004(3) 0.013(3)
C16 0.053(4) 0.080(5) 0.073(4) 0.009(4) 0.014(3) 0.024(4)
C17 0.073(5) 0.080(5) 0.063(4) 0.001(3) -0.001(4) 0.026(4)
C18 0.060(4) 0.059(4) 0.065(4) 0.003(3) 0.004(3) 0.009(3)
C19 0.040(3) 0.051(3) 0.056(3) 0.011(3) -0.004(3) 0.016(3)
C20 0.040(3) 0.056(3) 0.056(3) 0.017(3) 0.000(3) 0.008(3)
C21 0.051(4) 0.048(3) 0.064(4) 0.010(3) -0.002(3) 0.004(3)
C22 0.037(3) 0.044(3) 0.056(3) 0.005(3) 0.008(2) 0.005(2)
C23 0.070(4) 0.048(3) 0.059(4) -0.005(3) -0.005(3) 0.009(3)
C24 0.092(5) 0.073(4) 0.066(4) 0.009(3) 0.012(4) 0.009(4)
C25 0.120(6) 0.093(6) 0.066(4) -0.017(4) 0.008(4) 0.012(5)
C26 0.111(6) 0.072(5) 0.086(5) -0.027(4) 0.017(4) -0.018(4)
C27 0.063(4) 0.055(4) 0.072(4) -0.011(3) 0.011(3) -0.007(3)
C28 0.036(3) 0.065(4) 0.065(4) -0.011(3) 0.009(3) 0.001(3)
C29 0.065(4) 0.076(4) 0.054(4) 0.000(3) 0.007(3) -0.008(3)
C30 0.093(5) 0.102(6) 0.060(4) 0.009(4) 0.017(4) -0.003(4)
C31 0.087(5) 0.113(7) 0.061(4) -0.022(4) 0.008(4) -0.017(4)
C32 0.067(4) 0.081(5) 0.089(5) -0.031(5) 0.014(4) -0.005(4)
C33 0.049(3) 0.071(4) 0.072(4) -0.010(3) 0.003(3) 0.004(3)
C34 0.051(3) 0.047(3) 0.058(3) 0.005(3) -0.005(3) -0.004(2)
C35 0.039(3) 0.048(3) 0.056(3) 0.002(3) -0.001(3) 0.010(2)
C36 0.044(3) 0.053(3) 0.072(4) -0.007(3) -0.020(3) 0.011(3)
C37 0.050(4) 0.072(4) 0.068(4) -0.015(3) 0.000(3) 0.011(3)
C38 0.047(3) 0.075(4) 0.056(4) -0.004(3) 0.009(3) 0.011(3)
C39 0.039(3) 0.060(3) 0.050(3) 0.003(3) 0.001(2) 0.011(3)
C40 0.036(3) 0.051(3) 0.050(3) 0.003(3) -0.005(2) 0.011(2)
C41 0.034(3) 0.072(4) 0.051(3) 0.010(3) 0.009(2) 0.007(3)
C42 0.033(3) 0.056(4) 0.054(3) 0.012(3) -0.001(2) 0.000(2)
C43 0.033(3) 0.049(3) 0.050(3) 0.011(3) 0.000(2) 0.011(2)
C44 0.032(3) 0.067(4) 0.074(4) 0.011(3) 0.006(3) 0.002(3)
C45 0.043(3) 0.058(4) 0.079(4) -0.002(3) 0.003(3) -0.007(3)
C46 0.043(3) 0.064(4) 0.066(4) -0.005(3) -0.002(3) 0.001(3)
C47 0.038(3) 0.046(3) 0.052(3) 0.004(3) -0.004(2) 0.006(2)
C48 0.048(3) 0.055(3) 0.046(3) 0.001(3) 0.001(2) 0.003(2)
C49 0.033(3) 0.057(3) 0.053(3) -0.003(3) 0.005(2) -0.001(2)
C50 0.052(3) 0.055(3) 0.061(4) 0.006(3) -0.005(3) -0.011(3)
C51 0.082(5) 0.064(5) 0.093(5) 0.021(4) -0.014(4) -0.001(3)
C52 0.081(5) 0.049(4) 0.118(6) -0.009(4) -0.007(4) -0.001(3)
C53 0.075(4) 0.072(5) 0.092(5) -0.021(4) 0.003(4) -0.006(4)
C54 0.066(4) 0.072(4) 0.056(4) -0.011(3) 0.006(3) 0.000(3)
C55 0.103(7) 0.092(7) 0.135(9) -0.049(7) 0.036(6) -0.014(6)
C56 0.092(6) 0.143(9) 0.116(7) -0.027(7) 0.030(5) -0.014(6)
N1 0.037(3) 0.053(3) 0.057(3) 0.016(2) 0.003(2) 0.004(2)
N2 0.078(4) 0.050(3) 0.050(3) 0.007(2) 0.000(3) -0.002(3)
N3 0.042(3) 0.048(3) 0.040(2) 0.000(2) 0.000(2) 0.003(2)
N4 0.074(4) 0.055(3) 0.056(3) 0.003(3) 0.002(3) 0.003(3)
N5 0.153(9) 0.091(6) 0.210(11) -0.035(7) 0.044(7) 0.009(6)
O1 0.075(3) 0.083(3) 0.067(3) 0.018(2) 0.011(2) 0.008(2)
O2 0.068(3) 0.107(4) 0.111(4) 0.031(3) 0.023(3) -0.003(3)
O3 0.111(4) 0.088(3) 0.082(3) 0.047(3) -0.002(3) -0.016(3)
O4 0.072(3) 0.118(4) 0.101(4) 0.054(3) 0.009(3) 0.023(3)
O5 0.066(3) 0.095(3) 0.084(3) 0.009(3) 0.019(2) 0.009(3)
O6 0.097(3) 0.083(3) 0.072(3) 0.031(3) 0.012(2) 0.007(3)
S1 0.0432(8) 0.0478(8) 0.0553(8) 0.0033(6) 0.0068(6) 0.0011(6)
S2 0.0507(8) 0.0517(8) 0.0532(8) 0.0019(6) 0.0062(7) -0.0009(7)
S3 0.0428(8) 0.0559(8) 0.0535(8) 0.0015(7) 0.0026(6) -0.0026(6)
S4 0.0428(8) 0.0526(8) 0.0513(8) 0.0019(6) 0.0063(6) -0.0003(6)

loop_
_atom_type_symbol
_atom_type_description
_atom_type_scat_dispersion_real
_atom_type_scat_dispersion_imag
_atom_type_scat_source
C C 0.0033 0.0016 'International Tables Vol C Tables 4.2.6.8 and 6.1.1.4'
H H 0.0000 0.0000 'International Tables Vol C Tables 4.2.6.8 and 6.1.1.4'
N N 0.0061 0.0033 'International Tables Vol C Tables 4.2.6.8 and 6.1.1.4'
O O 0.0106 0.0060 'International Tables Vol C Tables 4.2.6.8 and 6.1.1.4'
S S 0.1246 0.1234 'International Tables Vol C Tables 4.2.6.8 and 6.1.1.4'
Ag Ag -0.8971 1.1015 'International Tables Vol C Tables 4.2.6.8 and 6.1.1.4'

loop_
_geom_angle_atom_site_label_1
_geom_angle_atom_site_label_2
_geom_angle_atom_site_label_3
_geom_angle
O1 Ag1 S2 113.76(11)
O1 Ag1 S1 120.13(11)
S2 Ag1 S1 125.79(5)
O1 Ag1 N1 88.90(15)
S2 Ag1 N1 86.76(11)
S1 Ag1 N1 88.81(10)
O1 Ag1 O2 48.77(14)
S2 Ag1 O2 110.28(12)
S1 Ag1 O2 108.82(12)
N1 Ag1 O2 137.60(13)
O4 Ag2 S4 116.22(14)
O4 Ag2 S3 120.00(14)
S4 Ag2 S3 120.85(5)
O4 Ag2 O5 50.62(14)
S4 Ag2 O5 110.13(11)
S3 Ag2 O5 118.57(12)
O4 Ag2 N3 78.90(14)
S4 Ag2 N3 87.54(9)
S3 Ag2 N3 86.36(10)
O5 Ag2 N3 129.44(14)
C2 C1 C6 121.4(6)
C2 C1 S2 121.4(4)
C6 C1 S2 117.2(5)
C1 C2 C3 119.1(6)
C1 C2 H2 120.4
C3 C2 H2 120.4
C4 C3 C2 120.5(7)
C4 C3 H3 119.8
C2 C3 H3 119.8
C3 C4 C5 120.3(7)
C3 C4 H4 119.8
C5 C4 H4 119.8
C4 C5 C6 120.6(7)
C4 C5 H5 119.7
C6 C5 H5 119.7
C1 C6 C5 118.1(7)
C1 C6 H6 121.0
C5 C6 H6 121.0
C8 C7 S2 114.9(4)
C8 C7 H7A 108.5
S2 C7 H7A 108.5
C8 C7 H7B 108.5
S2 C7 H7B 108.5
H7A C7 H7B 107.5
C9 C8 C13 119.1(5)
C9 C8 C7 120.4(6)
C13 C8 C7 120.6(5)
C8 C9 C10 120.9(6)
C8 C9 H9 119.5
C10 C9 H9 119.5
C11 C10 C9 120.6(6)
C11 C10 H10 119.7
C9 C10 H10 119.7
C10 C11 C12 121.7(6)
C10 C11 H11 119.1
C12 C11 H11 119.1
C14 C12 C11 123.9(6)
C14 C12 C13 117.5(6)
C11 C12 C13 118.5(6)
N1 C13 C8 118.7(5)
N1 C13 C12 122.1(5)
C8 C13 C12 119.1(5)
C15 C14 C12 121.7(5)
C15 C14 H14 119.1
C12 C14 H14 119.1
C14 C15 C16 123.6(5)
C14 C15 C20 117.1(6)
C16 C15 C20 119.3(6)
C17 C16 C15 120.4(6)
C17 C16 H16 119.8
C15 C16 H16 119.8
C16 C17 C18 119.9(6)
C16 C17 H17 120.0
C18 C17 H17 120.0
C19 C18 C17 122.6(6)
C19 C18 H18 118.7
C17 C18 H18 118.7
C18 C19 C20 119.1(5)
C18 C19 C21 120.2(5)
C20 C19 C21 120.7(5)
N1 C20 C19 119.3(5)
N1 C20 C15 122.0(5)
C19 C20 C15 118.6(5)
C19 C21 S1 113.2(4)
C19 C21 H21A 108.9
S1 C21 H21A 108.9
C19 C21 H21B 108.9
S1 C21 H21B 108.9
H21A C21 H21B 107.8
C27 C22 C23 119.4(5)
C27 C22 S1 119.2(4)
C23 C22 S1 121.4(4)
C24 C23 C22 119.7(6)
C24 C23 H23 120.2
C22 C23 H23 120.2
C23 C24 C25 120.3(6)
C23 C24 H24 119.9
C25 C24 H24 119.9
C26 C25 C24 120.4(7)
C26 C25 H25 119.8
C24 C25 H25 119.8
C25 C26 C27 119.0(7)
C25 C26 H26 120.5
C27 C26 H26 120.5
C26 C27 C22 121.2(6)
C26 C27 H27 119.4
C22 C27 H27 119.4
C29 C28 C33 120.6(6)
C29 C28 S3 120.8(5)
C33 C28 S3 118.6(5)
C28 C29 C30 118.8(6)
C28 C29 H29 120.6
C30 C29 H29 120.6
C31 C30 C29 120.7(7)
C31 C30 H30 119.7
C29 C30 H30 119.7
C32 C31 C30 119.9(7)
C32 C31 H31 120.1
C30 C31 H31 120.1
C31 C32 C33 121.3(7)
C31 C32 H32 119.3
C33 C32 H32 119.3
C32 C33 C28 118.7(7)
C32 C33 H33 120.7
C28 C33 H33 120.7
C35 C34 S3 112.9(4)
C35 C34 H34A 109.0
S3 C34 H34A 109.0
C35 C34 H34B 109.0
S3 C34 H34B 109.0
H34A C34 H34B 107.8
C36 C35 C40 119.6(5)
C36 C35 C34 120.7(5)
C40 C35 C34 119.7(5)
C35 C36 C37 121.7(6)
C35 C36 H36 119.2
C37 C36 H36 119.2
C38 C37 C36 121.3(6)
C38 C37 H37 119.3
C36 C37 H37 119.3
C37 C38 C39 120.4(5)
C37 C38 H38 119.8
C39 C38 H38 119.8
C41 C39 C40 116.9(5)
C41 C39 C38 123.8(5)
C40 C39 C38 119.2(5)
N3 C40 C39 123.5(5)
N3 C40 C35 118.8(5)
C39 C40 C35 117.8(5)
C42 C41 C39 121.2(5)
C42 C41 H41 119.4
C39 C41 H41 119.4
C41 C42 C44 123.4(5)
C41 C42 C43 117.9(5)
C44 C42 C43 118.7(5)
N3 C43 C42 122.5(5)
N3 C43 C47 118.1(4)
C42 C43 C47 119.4(5)
C45 C44 C42 120.9(5)
C45 C44 H44 119.5
C42 C44 H44 119.5
C44 C45 C46 120.2(5)
C44 C45 H45 119.9
C46 C45 H45 119.9
C47 C46 C45 121.8(5)
C47 C46 H46 119.1
C45 C46 H46 119.1
C46 C47 C43 118.9(5)
C46 C47 C48 120.9(5)
C43 C47 C48 120.2(5)
C47 C48 S4 114.9(4)
C47 C48 H48A 108.5
S4 C48 H48A 108.5
C47 C48 H48B 108.5
S4 C48 H48B 108.5
H48A C48 H48B 107.5
C54 C49 C50 120.8(5)
C54 C49 S4 118.9(4)
C50 C49 S4 120.0(4)
C49 C50 C51 117.9(6)
C49 C50 H50 121.0
C51 C50 H50 121.0
C52 C51 C50 120.8(6)
C52 C51 H51 119.6
C50 C51 H51 119.6
C53 C52 C51 120.2(6)
C53 C52 H52 119.9
C51 C52 H52 119.9
C52 C53 C54 120.6(6)
C52 C53 H53 119.7
C54 C53 H53 119.7
C49 C54 C53 119.6(6)
C49 C54 H54 120.2
C53 C54 H54 120.2
N5 C55 C56 178.0(12)
C55 C56 H56A 109.5
C55 C56 H56B 109.5
H56A C56 H56B 109.5
C55 C56 H56C 109.5
H56A C56 H56C 109.5
H56B C56 H56C 109.5
C13 N1 C20 119.4(4)
C13 N1 Ag1 106.6(3)
C20 N1 Ag1 104.2(3)
O3 N2 O1 120.9(6)
O3 N2 O2 121.6(6)
O1 N2 O2 117.5(5)
C40 N3 C43 117.9(4)
C40 N3 Ag2 106.9(3)
C43 N3 Ag2 104.4(3)
O6 N4 O4 120.9(6)
O6 N4 O5 120.9(5)
O4 N4 O5 118.1(5)
N2 O1 Ag1 104.3(3)
N2 O2 Ag1 88.9(3)
N4 O4 Ag2 97.5(4)
N4 O5 Ag2 93.7(3)
C22 S1 C21 100.2(2)
C22 S1 Ag1 112.43(17)
C21 S1 Ag1 98.99(19)
C1 S2 C7 101.4(3)
C1 S2 Ag1 112.25(19)
C7 S2 Ag1 101.32(19)
C28 S3 C34 103.1(2)
C28 S3 Ag2 109.6(2)
C34 S3 Ag2 102.22(18)
C49 S4 C48 102.5(2)
C49 S4 Ag2 117.71(18)
C48 S4 Ag2 100.09(17)

loop_
_geom_bond_atom_site_label_1
_geom_bond_atom_site_label_2
_geom_bond_distance
Ag1 O1 2.384(4)
Ag1 S2 2.4834(15)
Ag1 S1 2.4894(15)
Ag1 N1 2.660(4)
Ag1 O2 2.690(5)
Ag2 O4 2.460(5)
Ag2 S4 2.4891(15)
Ag2 S3 2.4917(15)
Ag2 O5 2.518(5)
Ag2 N3 2.644(4)
C1 C2 1.378(8)
C1 C6 1.384(8)
C1 S2 1.791(6)
C2 C3 1.389(9)
C2 H2 0.9300
C3 C4 1.358(11)
C3 H3 0.9300
C4 C5 1.378(11)
C4 H4 0.9300
C5 C6 1.395(10)
C5 H5 0.9300
C6 H6 0.9300
C7 C8 1.480(7)
C7 S2 1.838(5)
C7 H7A 0.9700
C7 H7B 0.9700
C8 C9 1.371(8)
C8 C13 1.433(8)
C9 C10 1.429(9)
C9 H9 0.9300
C10 C11 1.329(9)
C10 H10 0.9300
C11 C12 1.412(9)
C11 H11 0.9300
C12 C14 1.380(8)
C12 C13 1.439(7)
C13 N1 1.334(6)
C14 C15 1.377(9)
C14 H14 0.9300
C15 C16 1.423(8)
C15 C20 1.443(7)
C16 C17 1.364(9)
C16 H16 0.9300
C17 C18 1.409(8)
C17 H17 0.9300
C18 C19 1.367(8)
C18 H18 0.9300
C19 C20 1.430(8)
C19 C21 1.487(7)
C20 N1 1.349(7)
C21 S1 1.848(5)
C21 H21A 0.9700
C21 H21B 0.9700
C22 C27 1.376(8)
C22 C23 1.377(7)
C22 S1 1.780(5)
C23 C24 1.365(8)
C23 H23 0.9300
C24 C25 1.381(10)
C24 H24 0.9300
C25 C26 1.366(10)
C25 H25 0.9300
C26 C27 1.368(9)
C26 H26 0.9300
C27 H27 0.9300
C28 C29 1.379(8)
C28 C33 1.396(8)
C28 S3 1.784(6)
C29 C30 1.383(9)
C29 H29 0.9300
C30 C31 1.370(10)
C30 H30 0.9300
C31 C32 1.362(10)
C31 H31 0.9300
C32 C33 1.369(8)
C32 H32 0.9300
C33 H33 0.9300
C34 C35 1.499(7)
C34 S3 1.846(5)
C34 H34A 0.9700
C34 H34B 0.9700
C35 C36 1.354(7)
C35 C40 1.450(8)
C36 C37 1.402(8)
C36 H36 0.9300
C37 C38 1.329(8)
C37 H37 0.9300
C38 C39 1.437(8)
C38 H38 0.9300
C39 C41 1.391(8)
C39 C40 1.426(7)
C40 N3 1.346(6)
C41 C42 1.376(7)
C41 H41 0.9300
C42 C44 1.420(8)
C42 C43 1.429(7)
C43 N3 1.353(7)
C43 C47 1.434(7)
C44 C45 1.346(8)
C44 H44 0.9300
C45 C46 1.421(8)
C45 H45 0.9300
C46 C47 1.357(7)
C46 H46 0.9300
C47 C48 1.494(7)
C48 S4 1.835(5)
C48 H48A 0.9700
C48 H48B 0.9700
C49 C54 1.370(8)
C49 C50 1.375(7)
C49 S4 1.791(6)
C50 C51 1.393(8)
C50 H50 0.9300
C51 C52 1.362(9)
C51 H51 0.9300
C52 C53 1.347(9)
C52 H52 0.9300
C53 C54 1.372(9)
C53 H53 0.9300
C54 H54 0.9300
C55 N5 1.090(13)
C55 C56 1.432(14)
C56 H56A 0.9600
C56 H56B 0.9600
C56 H56C 0.9600
N2 O3 1.230(6)
N2 O1 1.230(6)
N2 O2 1.242(6)
N4 O6 1.223(6)
N4 O4 1.223(6)
N4 O5 1.258(6)

loop_
_geom_torsion_atom_site_label_1
_geom_torsion_atom_site_label_2
_geom_torsion_atom_site_label_3
_geom_torsion_atom_site_label_4
_geom_torsion
C6 C1 C2 C3 -0.6(9)
S2 C1 C2 C3 177.7(5)
C1 C2 C3 C4 0.9(10)
C2 C3 C4 C5 -0.7(12)
C3 C4 C5 C6 0.3(13)
C2 C1 C6 C5 0.2(10)
S2 C1 C6 C5 -178.2(6)
C4 C5 C6 C1 -0.1(12)
S2 C7 C8 C9 -100.7(5)
S2 C7 C8 C13 79.5(6)
C13 C8 C9 C10 -0.4(8)
C7 C8 C9 C10 179.8(5)
C8 C9 C10 C11 -0.5(9)
C9 C10 C11 C12 1.6(10)
C10 C11 C12 C14 178.1(6)
C10 C11 C12 C13 -1.6(9)
C9 C8 C13 N1 -176.8(5)
C7 C8 C13 N1 3.0(7)
C9 C8 C13 C12 0.3(7)
C7 C8 C13 C12 -179.9(5)
C14 C12 C13 N1 -2.0(7)
C11 C12 C13 N1 177.7(5)
C14 C12 C13 C8 -179.0(5)
C11 C12 C13 C8 0.7(7)
C11 C12 C14 C15 -178.5(5)
C13 C12 C14 C15 1.2(8)
C12 C14 C15 C16 179.5(5)
C12 C14 C15 C20 1.4(8)
C14 C15 C16 C17 -176.8(6)
C20 C15 C16 C17 1.2(8)
C15 C16 C17 C18 0.4(9)
C16 C17 C18 C19 -1.9(9)
C17 C18 C19 C20 1.7(8)
C17 C18 C19 C21 -177.3(5)
C18 C19 C20 N1 -179.8(5)
C21 C19 C20 N1 -0.7(7)
C18 C19 C20 C15 -0.1(7)
C21 C19 C20 C15 179.0(5)
C14 C15 C20 N1 -3.5(7)
C16 C15 C20 N1 178.3(5)
C14 C15 C20 C19 176.8(5)
C16 C15 C20 C19 -1.4(7)
C18 C19 C21 S1 95.0(5)
C20 C19 C21 S1 -84.0(6)
C27 C22 C23 C24 1.1(8)
S1 C22 C23 C24 -178.1(4)
C22 C23 C24 C25 0.6(9)
C23 C24 C25 C26 -1.7(11)
C24 C25 C26 C27 1.2(12)
C25 C26 C27 C22 0.5(11)
C23 C22 C27 C26 -1.7(9)
S1 C22 C27 C26 177.5(5)
C33 C28 C29 C30 4.1(8)
S3 C28 C29 C30 -172.9(5)
C28 C29 C30 C31 -3.0(10)
C29 C30 C31 C32 0.5(11)
C30 C31 C32 C33 1.0(10)
C31 C32 C33 C28 0.0(9)
C29 C28 C33 C32 -2.6(8)
S3 C28 C33 C32 174.5(4)
S3 C34 C35 C36 -100.6(5)
S3 C34 C35 C40 80.6(5)
C40 C35 C36 C37 -1.0(8)
C34 C35 C36 C37 -179.8(5)
C35 C36 C37 C38 -0.6(9)
C36 C37 C38 C39 1.4(9)
C37 C38 C39 C41 177.6(5)
C37 C38 C39 C40 -0.5(8)
C41 C39 C40 N3 0.9(7)
C38 C39 C40 N3 179.2(5)
C41 C39 C40 C35 -179.2(5)
C38 C39 C40 C35 -1.0(7)
C36 C35 C40 N3 -178.4(4)
C34 C35 C40 N3 0.4(7)
C36 C35 C40 C39 1.7(7)
C34 C35 C40 C39 -179.5(4)
C40 C39 C41 C42 1.1(7)
C38 C39 C41 C42 -177.1(5)
C39 C41 C42 C44 178.7(5)
C39 C41 C42 C43 -1.4(7)
C41 C42 C43 N3 -0.2(7)
C44 C42 C43 N3 179.7(4)
C41 C42 C43 C47 179.2(4)
C44 C42 C43 C47 -0.9(7)
C41 C42 C44 C45 -178.7(5)
C43 C42 C44 C45 1.3(8)
C42 C44 C45 C46 -0.6(9)
C44 C45 C46 C47 -0.6(9)
C45 C46 C47 C43 1.0(8)
C45 C46 C47 C48 178.1(5)
N3 C43 C47 C46 179.1(5)
C42 C43 C47 C46 -0.3(7)
N3 C43 C47 C48 2.0(7)
C42 C43 C47 C48 -177.4(4)
C46 C47 C48 S4 99.5(5)
C43 C47 C48 S4 -83.4(5)
C54 C49 C50 C51 0.3(8)
S4 C49 C50 C51 174.3(4)
C49 C50 C51 C52 -0.6(9)
C50 C51 C52 C53 1.1(10)
C51 C52 C53 C54 -1.3(10)
C50 C49 C54 C53 -0.5(8)
S4 C49 C54 C53 -174.6(4)
C52 C53 C54 C49 1.0(9)
C8 C13 N1 C20 177.1(4)
C12 C13 N1 C20 0.1(7)
C8 C13 N1 Ag1 -65.5(5)
C12 C13 N1 Ag1 117.5(4)
C19 C20 N1 C13 -177.6(4)
C15 C20 N1 C13 2.7(7)
C19 C20 N1 Ag1 63.8(5)
C15 C20 N1 Ag1 -115.9(4)
O1 Ag1 N1 C13 -60.1(3)
S2 Ag1 N1 C13 53.7(3)
S1 Ag1 N1 C13 179.7(3)
O2 Ag1 N1 C13 -63.2(4)
O1 Ag1 N1 C20 67.0(3)
S2 Ag1 N1 C20 -179.1(3)
S1 Ag1 N1 C20 -53.2(3)
O2 Ag1 N1 C20 64.0(4)
C39 C40 N3 C43 -2.4(7)
C35 C40 N3 C43 177.7(4)
C39 C40 N3 Ag2 114.6(4)
C35 C40 N3 Ag2 -65.2(5)
C42 C43 N3 C40 2.1(7)
C47 C43 N3 C40 -177.3(4)
C42 C43 N3 Ag2 -116.4(4)
C47 C43 N3 Ag2 64.2(4)
O4 Ag2 N3 C40 -67.0(3)
S4 Ag2 N3 C40 175.7(3)
S3 Ag2 N3 C40 54.5(3)
O5 Ag2 N3 C40 -70.1(4)
O4 Ag2 N3 C43 58.7(3)
S4 Ag2 N3 C43 -58.7(3)
S3 Ag2 N3 C43 -179.8(3)
O5 Ag2 N3 C43 55.6(4)
O3 N2 O1 Ag1 -171.9(4)
O2 N2 O1 Ag1 7.8(6)
S2 Ag1 O1 N2 92.6(3)
S1 Ag1 O1 N2 -93.5(3)
N1 Ag1 O1 N2 178.5(3)
O2 Ag1 O1 N2 -4.2(3)
O3 N2 O2 Ag1 173.0(5)
O1 N2 O2 Ag1 -6.7(5)
O1 Ag1 O2 N2 4.0(3)
S2 Ag1 O2 N2 -100.3(3)
S1 Ag1 O2 N2 118.0(3)
N1 Ag1 O2 N2 8.1(5)
O6 N4 O4 Ag2 178.3(5)
O5 N4 O4 Ag2 -3.4(6)
S4 Ag2 O4 N4 -93.3(4)
S3 Ag2 O4 N4 105.9(4)
O5 Ag2 O4 N4 2.0(3)
N3 Ag2 O4 N4 -175.0(4)
O6 N4 O5 Ag2 -178.4(5)
O4 N4 O5 Ag2 3.3(6)
O4 Ag2 O5 N4 -1.9(3)
S4 Ag2 O5 N4 106.0(3)
S3 Ag2 O5 N4 -108.7(3)
N3 Ag2 O5 N4 2.0(4)
C27 C22 S1 C21 -91.4(5)
C23 C22 S1 C21 87.7(5)
C27 C22 S1 Ag1 164.4(4)
C23 C22 S1 Ag1 -16.5(5)
C19 C21 S1 C22 -53.6(4)
C19 C21 S1 Ag1 61.3(4)
O1 Ag1 S1 C22 13.1(2)
S2 Ag1 S1 C22 -173.70(18)
N1 Ag1 S1 C22 101.2(2)
O2 Ag1 S1 C22 -39.5(2)
O1 Ag1 S1 C21 -91.9(2)
S2 Ag1 S1 C21 81.30(19)
N1 Ag1 S1 C21 -3.8(2)
O2 Ag1 S1 C21 -144.5(2)
C2 C1 S2 C7 -86.2(5)
C6 C1 S2 C7 92.2(5)
C2 C1 S2 Ag1 21.2(5)
C6 C1 S2 Ag1 -160.4(4)
C8 C7 S2 C1 55.8(5)
C8 C7 S2 Ag1 -59.9(4)
O1 Ag1 S2 C1 -16.7(2)
S1 Ag1 S2 C1 169.77(19)
N1 Ag1 S2 C1 -104.0(2)
O2 Ag1 S2 C1 36.1(2)
O1 Ag1 S2 C7 90.8(2)
S1 Ag1 S2 C7 -82.75(19)
N1 Ag1 S2 C7 3.4(2)
O2 Ag1 S2 C7 143.6(2)
C29 C28 S3 C34 -116.8(5)
C33 C28 S3 C34 66.2(5)
C29 C28 S3 Ag2 -8.5(5)
C33 C28 S3 Ag2 174.5(4)
C35 C34 S3 C28 53.6(4)
C35 C34 S3 Ag2 -60.1(4)
O4 Ag2 S3 C28 -30.6(2)
S4 Ag2 S3 C28 169.51(18)
O5 Ag2 S3 C28 28.1(2)
N3 Ag2 S3 C28 -105.5(2)
O4 Ag2 S3 C34 78.3(2)
S4 Ag2 S3 C34 -81.62(18)
O5 Ag2 S3 C34 137.0(2)
N3 Ag2 S3 C34 3.32(19)
C54 C49 S4 C48 -58.8(5)
C50 C49 S4 C48 127.1(4)
C54 C49 S4 Ag2 -167.4(4)
C50 C49 S4 Ag2 18.4(5)
C47 C48 S4 C49 -65.5(4)
C47 C48 S4 Ag2 56.1(4)
O4 Ag2 S4 C49 35.3(2)
S3 Ag2 S4 C49 -164.02(19)
O5 Ag2 S4 C49 -19.7(2)
N3 Ag2 S4 C49 111.7(2)
O4 Ag2 S4 C48 -74.6(2)
S3 Ag2 S4 C48 86.01(18)
O5 Ag2 S4 C48 -129.7(2)
N3 Ag2 S4 C48 1.73(19)
